data_2216310
loop_
_publ_author_name
'Lei He'
'Wen-Qin Zhang'

_publ_section_title
;
 1,4-Bis(pyrazin-2-yloxy)benzene
;
_journal_coeditor_code BT2604
_journal_issue 12
_journal_name_full 'Acta Crystallographica Section E'
_journal_page_first o4749
_journal_page_last o4749
_journal_paper_doi 10.1107/S1600536807058175
_journal_volume 63
_journal_year 2007
_chemical_formula_iupac 'C14 H10 N4 O2'
_chemical_formula_moiety 'C14 H10 N4 O2'
_chemical_formula_sum 'C14 H10 N4 O2'
_chemical_formula_weight 266.26
_chemical_name_systematic
;
1,4-Bis(pyrazin-2-yloxy)benzene
;
_space_group_IT_number 2
_symmetry_cell_setting triclinic
_symmetry_space_group_name_Hall '-P 1'
_symmetry_space_group_name_H-M 'P -1'
_atom_sites_solution_hydrogens geom
_atom_sites_solution_primary direct
_atom_sites_solution_secondary difmap
_cell_angle_alpha 70.136(4)
_cell_angle_beta 89.296(5)
_cell_angle_gamma 82.674(5)
_cell_formula_units_Z 1
_cell_length_a 5.8927(18)
_cell_length_b 6.720(2)
_cell_length_c 8.212(3)
_cell_measurement_reflns_used 965
_cell_measurement_temperature 294(2)
_cell_measurement_theta_max 26.28
_cell_measurement_theta_min 2.64
_cell_volume 303.17(17)
_computing_cell_refinement 'SMART (Bruker, 1997)'
_computing_data_collection 'SMART (Bruker, 1997)'
_computing_data_reduction 'SAINT (Bruker, 1997)'
_computing_molecular_graphics 'SHELXTL (Bruker, 1997)'
_computing_publication_material 'SHELXTL (Bruker, 1997)'
_computing_structure_refinement 'SHELXL97 (Sheldrick, 1997)'
_computing_structure_solution 'SHELXS97 (Sheldrick, 1997)'
_diffrn_ambient_temperature 294(2)
_diffrn_measured_fraction_theta_full 0.996
_diffrn_measured_fraction_theta_max 0.996
_diffrn_measurement_device_type 'Bruker SMART CCD area-detector'
_diffrn_measurement_method 'phi and omega scans'
_diffrn_radiation_monochromator graphite
_diffrn_radiation_source 'fine-focus sealed tube'
_diffrn_radiation_type MoK\a
_diffrn_radiation_wavelength 0.71073
_diffrn_reflns_av_R_equivalents 0.0250
_diffrn_reflns_av_sigmaI/netI 0.0318
_diffrn_reflns_limit_h_max 7
_diffrn_reflns_limit_h_min -4
_diffrn_reflns_limit_k_max 7
_diffrn_reflns_limit_k_min -7
_diffrn_reflns_limit_l_max 9
_diffrn_reflns_limit_l_min -9
_diffrn_reflns_number 1581
_diffrn_reflns_theta_full 25.01
_diffrn_reflns_theta_max 25.01
_diffrn_reflns_theta_min 2.64
_diffrn_standards_decay_% 0
_diffrn_standards_interval_count 0
_diffrn_standards_interval_time 0
_diffrn_standards_number 0
_exptl_absorpt_coefficient_mu 0.102
_exptl_absorpt_correction_T_max 0.9838
_exptl_absorpt_correction_T_min 0.9778
_exptl_absorpt_correction_type multi-scan
_exptl_absorpt_process_details '(SADABS; Sheldrick, 1996)'
_exptl_crystal_colour colorless
_exptl_crystal_density_diffrn 1.458
_exptl_crystal_density_method 'not measured'
_exptl_crystal_description block
_exptl_crystal_F_000 138
_exptl_crystal_size_max 0.22
_exptl_crystal_size_mid 0.20
_exptl_crystal_size_min 0.16
_refine_diff_density_max 0.151
_refine_diff_density_min -0.157
_refine_ls_extinction_coef 0.37(4)
_refine_ls_extinction_method SHELXL
_refine_ls_goodness_of_fit_ref 1.044
_refine_ls_hydrogen_treatment constr
_refine_ls_matrix_type full
_refine_ls_number_parameters 92
_refine_ls_number_reflns 1056
_refine_ls_number_restraints 0
_refine_ls_restrained_S_all 1.044
_refine_ls_R_factor_all 0.0420
_refine_ls_R_factor_gt 0.0342
_refine_ls_shift/su_max 0.001
_refine_ls_shift/su_mean 0.000
_refine_ls_structure_factor_coef Fsqd
_refine_ls_weighting_details 'calc w=1/[\s^2^(Fo^2^)+(0.0560P)^2^+0.0426P] where P=(Fo^2^+2Fc^2^)/3'
_refine_ls_weighting_scheme calc
_refine_ls_wR_factor_gt 0.0921
_refine_ls_wR_factor_ref 0.1010
_reflns_number_gt 889
_reflns_number_total 1056
_reflns_threshold_expression I>2\s(I)
_cod_data_source_file bt2604.cif
_cod_data_source_block I
_cod_depositor_comments
;
The following automatic conversions were performed:
'_symmetry_cell_setting' value 'Triclinic' changed to 'triclinic'
according to '/home/saulius/struct/CIF-dictionaries/cif_core.dic'
dictionary named 'cif_core.dic' version 2.4.1 from 2010-06-29.

Automatic conversion script
Id: cif_fix_enum 1527 2010-12-29 10:47:43Z saulius 

The following automatic conversions were performed:

'_symmetry_cell_setting' value 'Triclinic' changed to 'triclinic'
according to /home/saulius/struct/CIF-dictionaries/cif_core.dic
dictionary named 'cif_core.dic' version 2.4.1 from 2010-06-29.

Automatic conversion script
Id: cif_fix_values 1715 2011-07-08 13:25:40Z adriana 
;
_cod_original_cell_volume 303.19(16)
_cod_database_code 2216310
_cod_database_fobs_code 2216310

loop_
_symmetry_equiv_pos_as_xyz
'x, y, z'
'-x, -y, -z'

loop_
_atom_site_type_symbol
_atom_site_label
_atom_site_fract_x
_atom_site_fract_y
_atom_site_fract_z
_atom_site_U_iso_or_equiv
_atom_site_adp_type
_atom_site_calc_flag
_atom_site_refinement_flags
_atom_site_occupancy
O O1 0.10275(16) 0.12708(18) 0.29608(12) 0.0511(4) Uani d . 1
N N1 0.31332(19) 0.19754(18) 0.04800(15) 0.0419(4) Uani d . 1
N N2 -0.0998(2) 0.30881(19) -0.14276(16) 0.0476(4) Uani d . 1
C C1 0.3052(3) 0.2596(2) -0.12524(18) 0.0467(4) Uani d . 1
H H1 0.4416 0.2658 -0.1839 0.056 Uiso calc R 1
C C2 0.1027(3) 0.3140(2) -0.21823(19) 0.0499(4) Uani d . 1
H H2 0.1057 0.3561 -0.3384 0.060 Uiso calc R 1
C C3 -0.0938(2) 0.2474(2) 0.02777(18) 0.0413(4) Uani d . 1
H H3 -0.2300 0.2410 0.0866 0.050 Uiso calc R 1
C C4 0.1147(2) 0.1920(2) 0.12088(17) 0.0367(4) Uani d . 1
C C5 0.3092(2) 0.0643(2) 0.39486(16) 0.0414(4) Uani d . 1
C C6 0.4373(3) 0.2142(2) 0.40865(19) 0.0487(4) Uani d . 1
H H6 0.3941 0.3582 0.3470 0.058 Uiso calc R 1
C C7 0.3681(3) -0.1486(2) 0.48455(18) 0.0476(4) Uani d . 1
H H7 0.2784 -0.2480 0.4738 0.057 Uiso calc R 1

loop_
_atom_site_aniso_label
_atom_site_aniso_U_11
_atom_site_aniso_U_22
_atom_site_aniso_U_33
_atom_site_aniso_U_12
_atom_site_aniso_U_13
_atom_site_aniso_U_23
O1 0.0320(6) 0.0801(8) 0.0358(6) -0.0028(5) -0.0028(4) -0.0145(5)
N1 0.0339(7) 0.0502(7) 0.0390(7) -0.0028(5) -0.0025(5) -0.0128(5)
N2 0.0432(7) 0.0498(7) 0.0460(8) -0.0033(5) -0.0121(6) -0.0118(5)
C1 0.0429(8) 0.0544(9) 0.0398(8) -0.0069(6) 0.0012(6) -0.0121(6)
C2 0.0525(9) 0.0562(9) 0.0359(8) -0.0086(7) -0.0062(7) -0.0085(6)
C3 0.0332(7) 0.0434(8) 0.0466(8) -0.0029(6) -0.0045(6) -0.0148(6)
C4 0.0346(7) 0.0384(7) 0.0361(7) -0.0031(5) -0.0033(5) -0.0117(5)
C5 0.0312(7) 0.0617(9) 0.0296(7) -0.0028(6) -0.0002(5) -0.0146(6)
C6 0.0476(9) 0.0498(8) 0.0428(8) -0.0028(7) -0.0035(7) -0.0096(6)
C7 0.0440(8) 0.0555(9) 0.0444(9) -0.0117(7) -0.0027(6) -0.0162(7)

loop_
_atom_type_symbol
_atom_type_description
_atom_type_scat_dispersion_real
_atom_type_scat_dispersion_imag
_atom_type_scat_source
C C 0.0033 0.0016 'International Tables Vol C Tables 4.2.6.8 and 6.1.1.4'
H H 0.0000 0.0000 'International Tables Vol C Tables 4.2.6.8 and 6.1.1.4'
N N 0.0061 0.0033 'International Tables Vol C Tables 4.2.6.8 and 6.1.1.4'
O O 0.0106 0.0060 'International Tables Vol C Tables 4.2.6.8 and 6.1.1.4'

loop_
_geom_angle_atom_site_label_1
_geom_angle_atom_site_label_2
_geom_angle_atom_site_label_3
_geom_angle_site_symmetry_1
_geom_angle_site_symmetry_3
_geom_angle
C4 O1 C5 . . 117.97(10)
C4 N1 C1 . . 115.39(12)
C3 N2 C2 . . 116.24(12)
N1 C1 C2 . . 121.93(14)
N1 C1 H1 . . 119.0
C2 C1 H1 . . 119.0
N2 C2 C1 . . 122.33(14)
N2 C2 H2 . . 118.8
C1 C2 H2 . . 118.8
N2 C3 C4 . . 120.70(13)
N2 C3 H3 . . 119.7
C4 C3 H3 . . 119.7
N1 C4 O1 . . 120.38(12)
N1 C4 C3 . . 123.42(13)
O1 C4 C3 . . 116.20(12)
C6 C5 C7 . . 121.73(13)
C6 C5 O1 . . 120.35(13)
C7 C5 O1 . . 117.79(13)
C5 C6 C7 . 2_656 119.08(14)
C5 C6 H6 . . 120.5
C7 C6 H6 2_656 . 120.5
C5 C7 C6 . 2_656 119.20(14)
C5 C7 H7 . . 120.4
C6 C7 H7 2_656 . 120.4

loop_
_geom_bond_atom_site_label_1
_geom_bond_atom_site_label_2
_geom_bond_site_symmetry_2
_geom_bond_distance
O1 C4 . 1.3580(16)
O1 C5 . 1.4060(16)
N1 C4 . 1.3068(18)
N1 C1 . 1.3393(18)
N2 C3 . 1.3181(18)
N2 C2 . 1.337(2)
C1 C2 . 1.365(2)
C1 H1 . 0.9300
C2 H2 . 0.9300
C3 C4 . 1.3949(19)
C3 H3 . 0.9300
C5 C6 . 1.368(2)
C5 C7 . 1.369(2)
C6 C7 2_656 1.382(2)
C6 H6 . 0.9300
C7 C6 2_656 1.382(2)
C7 H7 . 0.9300

loop_
_geom_torsion_atom_site_label_1
_geom_torsion_atom_site_label_2
_geom_torsion_atom_site_label_3
_geom_torsion_atom_site_label_4
_geom_torsion_site_symmetry_4
_geom_torsion
C4 N1 C1 C2 . 0.3(2)
C3 N2 C2 C1 . -0.2(2)
N1 C1 C2 N2 . 0.0(2)
C2 N2 C3 C4 . 0.0(2)
C1 N1 C4 O1 . 178.61(11)
C1 N1 C4 C3 . -0.40(19)
C5 O1 C4 N1 . -0.76(19)
C5 O1 C4 C3 . 178.32(12)
N2 C3 C4 N1 . 0.3(2)
N2 C3 C4 O1 . -178.79(11)
C4 O1 C5 C6 . 76.42(17)
C4 O1 C5 C7 . -107.78(14)
C7 C5 C6 C7 2_656 0.3(2)
O1 C5 C6 C7 2_656 175.91(12)
C6 C5 C7 C6 2_656 -0.3(2)
O1 C5 C7 C6 2_656 -176.02(12)
